data_7039866
loop_
_publ_author_name
'Spallek, Tatiana'
'He\&s, Oliver'
'Meermann-Zimmermann, Melanie'
'Meermann, Christian'
'Klimpel, Michael G.'
'Estler, Frank'
'Schneider, David'
'Scherer, Wolfgang'
'Tafipolsky, Maxim'
'T\"ornroos, Karl W'
'Maichle-M\"ossmer, C\"acilia'
'Sirsch, Peter'
'Anwander, Reiner'

_publ_section_title
;
 Synthesis and structural diversity of trivalent rare-earth metal
 diisopropylamide complexes.
;
_journal_issue 35
_journal_name_full 'Dalton transactions (Cambridge, England : 2003)'
_journal_page_first 13750
_journal_page_last 13765
_journal_paper_doi 10.1039/c6dt01568a
_journal_volume 45
_journal_year 2016
_chemical_formula_sum 'C20 H44 Cl N2 O2 Sc'
_chemical_formula_weight 424.98
_chemical_name_systematic
; 
 ? 
;
_space_group_IT_number 14
_symmetry_cell_setting monoclinic
_symmetry_space_group_name_Hall '-P 2ybc'
_symmetry_space_group_name_H-M 'P 1 21/c 1'
_atom_sites_solution_hydrogens geom
_atom_sites_solution_primary direct
_atom_sites_solution_secondary difmap
_audit_creation_method SHELXL-97
_audit_update_record
;
2016-03-31 deposited with the CCDC.
2016-05-26 downloaded from the CCDC.
;
_cell_angle_alpha 90.00
_cell_angle_beta 126.5930(10)
_cell_angle_gamma 90.00
_cell_formula_units_Z 4
_cell_length_a 9.81200(10)
_cell_length_b 24.1902(3)
_cell_length_c 12.4810(2)
_cell_measurement_reflns_used 9853
_cell_measurement_temperature 173(2)
_cell_measurement_theta_max 60.96
_cell_measurement_theta_min 4.399
_cell_volume 2378.50(6)
_computing_cell_refinement SAINT
_computing_data_collection COSMO
_computing_data_reduction SAINT
_computing_structure_refinement 'SHELXL-97 (Sheldrick, 1997)'
_computing_structure_solution 'SHELXS-97 (Sheldrick, 1990)'
_diffrn_ambient_temperature 173(2)
_diffrn_measured_fraction_theta_full 0.999
_diffrn_measured_fraction_theta_max 0.999
_diffrn_measurement_device_type 'SMART APEXII DUO'
_diffrn_measurement_method omega/phi-scans
_diffrn_radiation_monochromator multilayer
_diffrn_radiation_source 'Imus-focus sealed tube'
_diffrn_radiation_type MoK\a
_diffrn_radiation_wavelength 0.71073
_diffrn_reflns_av_R_equivalents 0.0400
_diffrn_reflns_av_sigmaI/netI 0.0137
_diffrn_reflns_limit_h_max 13
_diffrn_reflns_limit_h_min -13
_diffrn_reflns_limit_k_max 32
_diffrn_reflns_limit_k_min -32
_diffrn_reflns_limit_l_max 16
_diffrn_reflns_limit_l_min -16
_diffrn_reflns_number 108193
_diffrn_reflns_theta_full 28.28
_diffrn_reflns_theta_max 28.28
_diffrn_reflns_theta_min 1.68
_exptl_absorpt_coefficient_mu 0.437
_exptl_absorpt_correction_T_max 0.9010
_exptl_absorpt_correction_T_min 0.7840
_exptl_absorpt_correction_type numerical
_exptl_absorpt_process_details sadabs
_exptl_crystal_colour colourless
_exptl_crystal_density_diffrn 1.187
_exptl_crystal_density_method 'not measured'
_exptl_crystal_description plate
_exptl_crystal_F_000 928
_exptl_crystal_recrystallization_method 'Re-crystallisation from solvent'
_exptl_crystal_size_max 0.32
_exptl_crystal_size_mid 0.27
_exptl_crystal_size_min 0.13
_refine_diff_density_max 0.649
_refine_diff_density_min -0.229
_refine_diff_density_rms 0.046
_refine_ls_extinction_method none
_refine_ls_goodness_of_fit_ref 1.023
_refine_ls_hydrogen_treatment constr
_refine_ls_matrix_type full
_refine_ls_number_parameters 244
_refine_ls_number_reflns 5897
_refine_ls_number_restraints 0
_refine_ls_restrained_S_all 1.023
_refine_ls_R_factor_all 0.0300
_refine_ls_R_factor_gt 0.0272
_refine_ls_shift/su_max 0.003
_refine_ls_shift/su_mean 0.000
_refine_ls_structure_factor_coef Fsqd
_refine_ls_weighting_details 'calc w=1/[\s^2^(Fo^2^)+(0.0310P)^2^+1.2756P] where P=(Fo^2^+2Fc^2^)/3'
_refine_ls_weighting_scheme calc
_refine_ls_wR_factor_gt 0.0680
_refine_ls_wR_factor_ref 0.0697
_reflns_number_gt 5423
_reflns_number_total 5897
_reflns_threshold_expression >2sigma(I)
_cod_data_source_file c6dt01568a2.cif
_cod_data_source_block mo_ohsc3_0m07
_cod_depositor_comments 'Adding full bibliography for 7039866--7039885.cif.'
_cod_original_cell_volume 2378.50(5)
_cod_original_sg_symbol_H-M P21/c
_cod_database_code 7039866

loop_
_symmetry_equiv_pos_as_xyz
'x, y, z'
'-x, y+1/2, -z+1/2'
'-x, -y, -z'
'x, -y-1/2, z-1/2'

loop_
_atom_site_label
_atom_site_type_symbol
_atom_site_fract_x
_atom_site_fract_y
_atom_site_fract_z
_atom_site_U_iso_or_equiv
_atom_site_adp_type
_atom_site_occupancy
_atom_site_symmetry_multiplicity
_atom_site_calc_flag
_atom_site_refinement_flags
Sc1 Sc 0.77400(2) 0.606576(8) 0.220896(18) 0.00909(5) Uani 1 1 d .
Cl Cl 0.75190(3) 0.505638(10) 0.22261(3) 0.01538(6) Uani 1 1 d .
O1 O 0.77139(9) 0.60208(3) 0.39933(7) 0.01286(15) Uani 1 1 d .
O2 O 0.77053(10) 0.59513(3) 0.04012(7) 0.01366(15) Uani 1 1 d .
N1 N 0.56238(11) 0.65511(4) 0.11940(9) 0.01169(17) Uani 1 1 d .
N2 N 1.01423(11) 0.63682(4) 0.33240(9) 0.01290(17) Uani 1 1 d .
C1 C 0.50505(14) 0.71123(4) 0.11885(11) 0.0156(2) Uani 1 1 d .
H1 H 0.3789 0.7118 0.0511 0.019 Uiso 1 1 calc R
C2 C 0.57750(16) 0.75554(5) 0.07743(12) 0.0226(2) Uani 1 1 d .
H2A H 0.5508 0.7459 -0.0095 0.034 Uiso 1 1 calc R
H2B H 0.7009 0.7576 0.1442 0.034 Uiso 1 1 calc R
H2C H 0.5270 0.7915 0.0711 0.034 Uiso 1 1 calc R
C3 C 0.54312(17) 0.72630(5) 0.25355(12) 0.0232(2) Uani 1 1 d .
H3A H 0.6647 0.7218 0.3245 0.035 Uiso 1 1 calc R
H3B H 0.4784 0.7020 0.2709 0.035 Uiso 1 1 calc R
H3C H 0.5105 0.7648 0.2514 0.035 Uiso 1 1 calc R
C4 C 0.42799(13) 0.62040(4) 0.00816(10) 0.01285(19) Uani 1 1 d .
H4 H 0.4816 0.5838 0.0180 0.015 Uiso 1 1 calc R
C5 C 0.27803(14) 0.60871(5) 0.01381(11) 0.0179(2) Uani 1 1 d .
H5A H 0.2238 0.6437 0.0084 0.027 Uiso 1 1 calc R
H5B H 0.3197 0.5900 0.0979 0.027 Uiso 1 1 calc R
H5C H 0.1952 0.5850 -0.0613 0.027 Uiso 1 1 calc R
C6 C 0.36090(14) 0.64192(5) -0.13095(10) 0.0159(2) Uani 1 1 d .
H6A H 0.4562 0.6476 -0.1356 0.024 Uiso 1 1 calc R
H6B H 0.3017 0.6771 -0.1475 0.024 Uiso 1 1 calc R
H6C H 0.2821 0.6149 -0.1985 0.024 Uiso 1 1 calc R
C7 C 1.00606(15) 0.69500(5) 0.35905(12) 0.0201(2) Uani 1 1 d .
H7 H 0.8831 0.7026 0.3147 0.024 Uiso 1 1 calc R
C8 C 1.05748(16) 0.73483(5) 0.29265(13) 0.0230(2) Uani 1 1 d .
H8A H 0.9893 0.7271 0.1968 0.028 Uiso 1 1 calc R
H8B H 1.1780 0.7298 0.3324 0.028 Uiso 1 1 calc R
H8C H 1.0379 0.7730 0.3065 0.028 Uiso 1 1 calc R
C9 C 1.09610(19) 0.71088(6) 0.50542(13) 0.0288(3) Uani 1 1 d .
H9A H 1.2185 0.7050 0.5548 0.043 Uiso 1 1 calc R
H9B H 1.0532 0.6879 0.5440 0.043 Uiso 1 1 calc R
H9C H 1.0743 0.7499 0.5112 0.043 Uiso 1 1 calc R
C10 C 1.18305(14) 0.61444(5) 0.38603(12) 0.0190(2) Uani 1 1 d .
H10 H 1.2564 0.6457 0.3960 0.023 Uiso 1 1 calc R
C11 C 1.27067(15) 0.58663(6) 0.52250(12) 0.0254(3) Uani 1 1 d .
H11A H 1.2020 0.5553 0.5148 0.038 Uiso 1 1 calc R
H11B H 1.2831 0.6134 0.5867 0.038 Uiso 1 1 calc R
H11C H 1.3830 0.5734 0.5532 0.038 Uiso 1 1 calc R
C12 C 1.17273(16) 0.57251(6) 0.29053(13) 0.0277(3) Uani 1 1 d .
H12A H 1.0941 0.5428 0.2736 0.042 Uiso 1 1 calc R
H12B H 1.2856 0.5569 0.3302 0.042 Uiso 1 1 calc R
H12C H 1.1318 0.5908 0.2062 0.042 Uiso 1 1 calc R
C13 C 0.61966(13) 0.58482(5) 0.38533(11) 0.0163(2) Uani 1 1 d .
H13A H 0.5826 0.5478 0.3435 0.020 Uiso 1 1 calc R
H13B H 0.5261 0.6114 0.3294 0.020 Uiso 1 1 calc R
C14 C 0.66886(14) 0.58331(5) 0.52710(11) 0.0201(2) Uani 1 1 d .
H14A H 0.6365 0.5476 0.5448 0.024 Uiso 1 1 calc R
H14B H 0.6128 0.6136 0.5407 0.024 Uiso 1 1 calc R
C15 C 0.86280(15) 0.59070(5) 0.61833(11) 0.0201(2) Uani 1 1 d .
H15A H 0.8947 0.6288 0.6541 0.024 Uiso 1 1 calc R
H15C H 0.9177 0.5642 0.6937 0.024 Uiso 1 1 calc R
C16 C 0.91142(13) 0.57886(5) 0.52587(10) 0.0160(2) Uani 1 1 d .
H16A H 1.0200 0.5971 0.5579 0.019 Uiso 1 1 calc R
H16B H 0.9220 0.5386 0.5180 0.019 Uiso 1 1 calc R
C21 C 0.72950(17) 0.54656(5) -0.04308(12) 0.0224(2) Uani 1 1 d .
H21A H 0.6058 0.5393 -0.1000 0.027 Uiso 1 1 calc R
H21B H 0.7896 0.5135 0.0126 0.027 Uiso 1 1 calc R
C22 C 0.78859(18) 0.56045(5) -0.12781(13) 0.0239(3) Uani 1 1 d .
H22A H 0.7208 0.5406 -0.2142 0.029 Uiso 1 1 calc R
H22B H 0.9101 0.5514 -0.0807 0.029 Uiso 1 1 calc R
C23 C 0.75851(17) 0.62259(5) -0.14756(12) 0.0232(2) Uani 1 1 d .
H23A H 0.8308 0.6400 -0.1691 0.028 Uiso 1 1 calc R
H23B H 0.6380 0.6311 -0.2193 0.028 Uiso 1 1 calc R
C24 C 0.80850(15) 0.64150(5) -0.01253(11) 0.0171(2) Uani 1 1 d .
H24A H 0.9309 0.6507 0.0476 0.020 Uiso 1 1 calc R
H24B H 0.7424 0.6745 -0.0223 0.020 Uiso 1 1 calc R

loop_
_atom_site_aniso_label
_atom_site_aniso_U_11
_atom_site_aniso_U_22
_atom_site_aniso_U_33
_atom_site_aniso_U_23
_atom_site_aniso_U_13
_atom_site_aniso_U_12
Sc1 0.00903(9) 0.00981(9) 0.00772(9) 0.00006(6) 0.00460(7) -0.00082(6)
Cl 0.01981(13) 0.01067(11) 0.01442(12) 0.00094(9) 0.00954(10) -0.00097(9)
O1 0.0099(3) 0.0186(4) 0.0097(3) 0.0024(3) 0.0056(3) 0.0000(3)
O2 0.0189(4) 0.0123(3) 0.0124(3) -0.0014(3) 0.0107(3) -0.0023(3)
N1 0.0123(4) 0.0106(4) 0.0091(4) -0.0012(3) 0.0048(3) 0.0006(3)
N2 0.0112(4) 0.0142(4) 0.0126(4) -0.0013(3) 0.0067(3) -0.0029(3)
C1 0.0170(5) 0.0136(5) 0.0127(5) -0.0012(4) 0.0069(4) 0.0029(4)
C2 0.0277(6) 0.0136(5) 0.0226(6) 0.0017(4) 0.0129(5) 0.0016(4)
C3 0.0299(6) 0.0210(6) 0.0184(6) -0.0042(4) 0.0142(5) 0.0044(5)
C4 0.0127(5) 0.0123(5) 0.0107(5) -0.0007(4) 0.0054(4) 0.0008(4)
C5 0.0147(5) 0.0202(5) 0.0162(5) -0.0006(4) 0.0078(4) -0.0012(4)
C6 0.0168(5) 0.0159(5) 0.0107(5) -0.0004(4) 0.0059(4) 0.0015(4)
C7 0.0238(6) 0.0168(5) 0.0203(6) -0.0028(4) 0.0136(5) -0.0039(4)
C8 0.0265(6) 0.0171(5) 0.0235(6) -0.0012(4) 0.0138(5) -0.0073(5)
C9 0.0410(8) 0.0247(6) 0.0255(6) -0.0105(5) 0.0224(6) -0.0124(6)
C10 0.0159(5) 0.0251(6) 0.0173(5) 0.0012(4) 0.0106(5) 0.0004(4)
C11 0.0164(5) 0.0411(8) 0.0202(6) 0.0098(5) 0.0118(5) 0.0088(5)
C12 0.0203(6) 0.0356(7) 0.0247(6) -0.0048(5) 0.0120(5) 0.0046(5)
C13 0.0109(5) 0.0249(6) 0.0138(5) 0.0013(4) 0.0077(4) -0.0018(4)
C14 0.0170(5) 0.0308(6) 0.0168(5) 0.0023(5) 0.0124(5) 0.0015(5)
C15 0.0169(5) 0.0323(6) 0.0115(5) 0.0004(4) 0.0087(4) -0.0011(5)
C16 0.0116(5) 0.0247(6) 0.0098(5) 0.0039(4) 0.0054(4) 0.0022(4)
C21 0.0371(7) 0.0170(5) 0.0225(6) -0.0076(4) 0.0228(6) -0.0063(5)
C22 0.0356(7) 0.0224(6) 0.0228(6) -0.0014(5) 0.0224(6) 0.0020(5)
C23 0.0345(7) 0.0234(6) 0.0174(6) 0.0017(5) 0.0185(5) 0.0008(5)
C24 0.0236(5) 0.0160(5) 0.0147(5) 0.0012(4) 0.0131(5) -0.0027(4)

loop_
_atom_type_symbol
_atom_type_description
_atom_type_scat_dispersion_real
_atom_type_scat_dispersion_imag
_atom_type_scat_source
C C 0.0033 0.0016 'International Tables Vol C Tables 4.2.6.8 and 6.1.1.4'
H H 0.0000 0.0000 'International Tables Vol C Tables 4.2.6.8 and 6.1.1.4'
Cl Cl 0.1484 0.1585 'International Tables Vol C Tables 4.2.6.8 and 6.1.1.4'
N N 0.0061 0.0033 'International Tables Vol C Tables 4.2.6.8 and 6.1.1.4'
O O 0.0106 0.0060 'International Tables Vol C Tables 4.2.6.8 and 6.1.1.4'
Sc Sc 0.2519 0.3716 'International Tables Vol C Tables 4.2.6.8 and 6.1.1.4'

loop_
_geom_angle_atom_site_label_1
_geom_angle_atom_site_label_2
_geom_angle_atom_site_label_3
_geom_angle
N2 Sc1 N1 123.70(4)
N2 Sc1 O1 91.87(3)
N1 Sc1 O1 91.98(3)
N2 Sc1 O2 92.81(3)
N1 Sc1 O2 92.68(3)
O1 Sc1 O2 170.09(3)
N2 Sc1 Cl 115.19(3)
N1 Sc1 Cl 121.07(3)
O1 Sc1 Cl 83.67(2)
O2 Sc1 Cl 86.43(2)
N2 Sc1 C4 149.09(3)
N1 Sc1 C4 30.42(3)
O1 Sc1 C4 102.75(3)
O2 Sc1 C4 77.32(3)
Cl Sc1 C4 93.63(2)
N2 Sc1 C7 29.33(4)
N1 Sc1 C7 95.42(4)
O1 Sc1 C7 85.02(3)
O2 Sc1 C7 103.22(3)
Cl Sc1 C7 142.02(3)
C4 Sc1 C7 124.24(3)
C16 O1 C13 104.88(8)
C16 O1 Sc1 122.31(6)
C13 O1 Sc1 120.76(6)
C24 O2 C21 109.63(8)
C24 O2 Sc1 120.14(6)
C21 O2 Sc1 130.21(6)
C1 N1 C4 113.31(8)
C1 N1 Sc1 141.33(7)
C4 N1 Sc1 105.31(6)
C7 N2 C10 116.83(9)
C7 N2 Sc1 107.75(7)
C10 N2 Sc1 135.40(7)
N1 C1 C3 111.88(9)
N1 C1 C2 113.20(9)
C3 C1 C2 110.12(10)
N1 C1 H1 107.1
C3 C1 H1 107.1
C2 C1 H1 107.1
C1 C2 H2A 109.5
C1 C2 H2B 109.5
H2A C2 H2B 109.5
C1 C2 H2C 109.5
H2A C2 H2C 109.5
H2B C2 H2C 109.5
C1 C3 H3A 109.5
C1 C3 H3B 109.5
H3A C3 H3B 109.5
C1 C3 H3C 109.5
H3A C3 H3C 109.5
H3B C3 H3C 109.5
N1 C4 C6 114.23(9)
N1 C4 C5 113.74(9)
C6 C4 C5 109.68(9)
N1 C4 Sc1 44.27(4)
C6 C4 Sc1 124.71(7)
C5 C4 Sc1 125.60(7)
N1 C4 H4 106.2
C6 C4 H4 106.2
C5 C4 H4 106.2
Sc1 C4 H4 61.9
C4 C5 H5A 109.5
C4 C5 H5B 109.5
H5A C5 H5B 109.5
C4 C5 H5C 109.5
H5A C5 H5C 109.5
H5B C5 H5C 109.5
C4 C6 H6A 109.5
C4 C6 H6B 109.5
H6A C6 H6B 109.5
C4 C6 H6C 109.5
H6A C6 H6C 109.5
H6B C6 H6C 109.5
N2 C7 C9 116.31(10)
N2 C7 C8 113.63(10)
C9 C7 C8 110.15(10)
N2 C7 Sc1 42.92(5)
C9 C7 Sc1 126.71(8)
C8 C7 Sc1 123.14(8)
N2 C7 H7 105.2
C9 C7 H7 105.2
C8 C7 H7 105.2
Sc1 C7 H7 62.3
C7 C8 H8A 109.5
C7 C8 H8B 109.5
H8A C8 H8B 109.5
C7 C8 H8C 109.5
H8A C8 H8C 109.5
H8B C8 H8C 109.5
C7 C9 H9A 109.5
C7 C9 H9B 109.5
H9A C9 H9B 109.5
C7 C9 H9C 109.5
H9A C9 H9C 109.5
H9B C9 H9C 109.5
N2 C10 C12 110.97(10)
N2 C10 C11 113.64(9)
C12 C10 C11 108.02(11)
N2 C10 H10 108.0
C12 C10 H10 108.0
C11 C10 H10 108.0
C10 C11 H11A 109.5
C10 C11 H11B 109.5
H11A C11 H11B 109.5
C10 C11 H11C 109.5
H11A C11 H11C 109.5
H11B C11 H11C 109.5
C10 C12 H12A 109.5
C10 C12 H12B 109.5
H12A C12 H12B 109.5
C10 C12 H12C 109.5
H12A C12 H12C 109.5
H12B C12 H12C 109.5
O1 C13 C14 105.85(8)
O1 C13 H13A 110.6
C14 C13 H13A 110.6
O1 C13 H13B 110.6
C14 C13 H13B 110.6
H13A C13 H13B 108.7
C13 C14 C15 104.55(9)
C13 C14 H14A 110.8
C15 C14 H14A 110.8
C13 C14 H14B 110.8
C15 C14 H14B 110.8
H14A C14 H14B 108.9
C16 C15 C14 103.08(9)
C16 C15 H15A 111.1
C14 C15 H15A 111.1
C16 C15 H15C 111.1
C14 C15 H15C 111.1
H15A C15 H15C 109.1
O1 C16 C15 103.40(8)
O1 C16 H16A 111.1
C15 C16 H16A 111.1
O1 C16 H16B 111.1
C15 C16 H16B 111.1
H16A C16 H16B 109.0
O2 C21 C22 105.09(9)
O2 C21 H21A 110.7
C22 C21 H21A 110.7
O2 C21 H21B 110.7
C22 C21 H21B 110.7
H21A C21 H21B 108.8
C21 C22 C23 102.34(10)
C21 C22 H22A 111.3
C23 C22 H22A 111.3
C21 C22 H22B 111.3
C23 C22 H22B 111.3
H22A C22 H22B 109.2
C24 C23 C22 102.39(9)
C24 C23 H23A 111.3
C22 C23 H23A 111.3
C24 C23 H23B 111.3
C22 C23 H23B 111.3
H23A C23 H23B 109.2
O2 C24 C23 105.58(9)
O2 C24 H24A 110.6
C23 C24 H24A 110.6
O2 C24 H24B 110.6
C23 C24 H24B 110.6
H24A C24 H24B 108.8

loop_
_geom_bond_atom_site_label_1
_geom_bond_atom_site_label_2
_geom_bond_distance
Sc1 N2 2.0291(9)
Sc1 N1 2.0393(9)
Sc1 O1 2.2451(8)
Sc1 O2 2.2532(8)
Sc1 Cl 2.4525(3)
Sc1 C4 2.8180(10)
Sc1 C7 2.8377(12)
O1 C16 1.4527(12)
O1 C13 1.4530(12)
O2 C24 1.4562(13)
O2 C21 1.4569(13)
N1 C1 1.4678(13)
N1 C4 1.4794(13)
N2 C7 1.4593(14)
N2 C10 1.4708(14)
C1 C3 1.5330(15)
C1 C2 1.5362(16)
C1 H1 1.0000
C2 H2A 0.9800
C2 H2B 0.9800
C2 H2C 0.9800
C3 H3A 0.9800
C3 H3B 0.9800
C3 H3C 0.9800
C4 C6 1.5350(14)
C4 C5 1.5407(15)
C4 H4 1.0000
C5 H5A 0.9800
C5 H5B 0.9800
C5 H5C 0.9800
C6 H6A 0.9800
C6 H6B 0.9800
C6 H6C 0.9800
C7 C9 1.5301(17)
C7 C8 1.5389(16)
C7 H7 1.0000
C8 H8A 0.9800
C8 H8B 0.9800
C8 H8C 0.9800
C9 H9A 0.9800
C9 H9B 0.9800
C9 H9C 0.9800
C10 C12 1.5217(17)
C10 C11 1.5320(16)
C10 H10 1.0000
C11 H11A 0.9800
C11 H11B 0.9800
C11 H11C 0.9800
C12 H12A 0.9800
C12 H12B 0.9800
C12 H12C 0.9800
C13 C14 1.5319(15)
C13 H13A 0.9900
C13 H13B 0.9900
C14 C15 1.5382(16)
C14 H14A 0.9900
C14 H14B 0.9900
C15 C16 1.5158(15)
C15 H15A 0.9900
C15 H15C 0.9900
C16 H16A 0.9900
C16 H16B 0.9900
C21 C22 1.5161(16)
C21 H21A 0.9900
C21 H21B 0.9900
C22 C23 1.5232(17)
C22 H22A 0.9900
C22 H22B 0.9900
C23 C24 1.5180(16)
C23 H23A 0.9900
C23 H23B 0.9900
C24 H24A 0.9900
C24 H24B 0.9900
